data_7209085
loop_
_publ_author_name
'Liu, Chao'
'Cui, Guang-Hua'
'Zou, Kang-Yu'
'Zhao, Jun-Long'
'Gou, Xiao-Feng'
'Li, Zuo-Xi'

_publ_section_title
;
 Unusual six-connected self-catenated network with 5-fold interpenetrated
 CdSO4 subnets: stepwise synthesis, topology analysis and fluorescence
 properties
;
_journal_issue 2
_journal_name_full CrystEngComm
_journal_page_first 324
_journal_paper_doi 10.1039/c2ce26532j
_journal_volume 15
_journal_year 2013
_chemical_formula_sum 'C36 H28 Cd Cl2 N8 O4'
_chemical_formula_weight 819.96
_chemical_name_systematic
;
?
;
_space_group_IT_number 13
_symmetry_cell_setting monoclinic
_symmetry_space_group_name_Hall '-P 2yac'
_symmetry_space_group_name_H-M 'P 1 2/n 1'
_atom_sites_solution_hydrogens geom
_atom_sites_solution_primary direct
_atom_sites_solution_secondary difmap
_audit_creation_method SHELXL-97
_cell_angle_alpha 90.00
_cell_angle_beta 96.93(3)
_cell_angle_gamma 90.00
_cell_formula_units_Z 4
_cell_length_a 10.558(2)
_cell_length_b 25.831(5)
_cell_length_c 16.593(3)
_cell_measurement_reflns_used 5162
_cell_measurement_temperature 113(2)
_cell_measurement_theta_max 27.8884
_cell_measurement_theta_min 1.4661
_cell_volume 4492.2(15)
_computing_cell_refinement 'CrystalClear (Rigaku/MSC Inc., 2005)'
_computing_data_collection 'CrystalClear (Rigaku/MSC Inc., 2005)'
_computing_data_reduction 'CrystalClear (Rigaku/MSC Inc., 2005)'
_computing_molecular_graphics 'Bruker SHELXTL'
_computing_publication_material 'Bruker SHELXTL'
_computing_structure_refinement 'SHELXL-97 (Sheldrick, 1997)'
_computing_structure_solution 'SHELXS-97 (Sheldrick, 1997)'
_diffrn_ambient_temperature 113.15
_diffrn_detector_area_resol_mean 9
_diffrn_measured_fraction_theta_full 0.981
_diffrn_measured_fraction_theta_max 0.981
_diffrn_measurement_device_type 'CCD area detector'
_diffrn_measurement_method \w
_diffrn_radiation_monochromator graphite
_diffrn_radiation_source 'fine-focus sealed tube'
_diffrn_radiation_type MoK\a
_diffrn_radiation_wavelength 0.71073
_diffrn_reflns_av_R_equivalents 0.0830
_diffrn_reflns_av_sigmaI/netI 0.0780
_diffrn_reflns_limit_h_max 12
_diffrn_reflns_limit_h_min -11
_diffrn_reflns_limit_k_max 30
_diffrn_reflns_limit_k_min -30
_diffrn_reflns_limit_l_max 19
_diffrn_reflns_limit_l_min -19
_diffrn_reflns_number 30520
_diffrn_reflns_theta_full 25.02
_diffrn_reflns_theta_max 25.02
_diffrn_reflns_theta_min 1.47
_diffrn_standards_decay_% 0
_diffrn_standards_interval_count 0
_diffrn_standards_interval_time 0
_exptl_absorpt_coefficient_mu 0.646
_exptl_absorpt_correction_T_max 0.908
_exptl_absorpt_correction_T_min 0.879
_exptl_absorpt_correction_type multi-scan
_exptl_absorpt_process_details CrystalClear
_exptl_crystal_colour colorless
_exptl_crystal_density_diffrn 1.212
_exptl_crystal_density_method 'not measured'
_exptl_crystal_description block
_exptl_crystal_F_000 1656
_exptl_crystal_size_max 0.20
_exptl_crystal_size_mid 0.18
_exptl_crystal_size_min 0.15
_refine_diff_density_max 0.534
_refine_diff_density_min -1.083
_refine_diff_density_rms 0.096
_refine_ls_extinction_method none
_refine_ls_goodness_of_fit_ref 1.051
_refine_ls_hydrogen_treatment constr
_refine_ls_matrix_type full
_refine_ls_number_parameters 462
_refine_ls_number_reflns 7805
_refine_ls_number_restraints 36
_refine_ls_restrained_S_all 1.062
_refine_ls_R_factor_all 0.1078
_refine_ls_R_factor_gt 0.0694
_refine_ls_shift/su_max 0.000
_refine_ls_shift/su_mean 0.000
_refine_ls_structure_factor_coef Fsqd
_refine_ls_weighting_details 'calc w=1/[\s^2^(Fo^2^)+(0.0651P)^2^+7.1188P] where P=(Fo^2^+2Fc^2^)/3'
_refine_ls_weighting_scheme calc
_refine_ls_wR_factor_gt 0.1566
_refine_ls_wR_factor_ref 0.1746
_reflns_number_gt 5086
_reflns_number_total 7805
_reflns_threshold_expression >2sigma(I)
_cod_data_source_file c2ce26532j.txt
_cod_data_source_block 2
_cod_original_cell_volume 4492.2(16)
_cod_original_sg_symbol_H-M p2/n
_cod_database_code 7209085

loop_
_symmetry_equiv_pos_as_xyz
'x, y, z'
'-x+1/2, y, -z+1/2'
'-x, -y, -z'
'x-1/2, -y, z-1/2'

loop_
_atom_site_label
_atom_site_type_symbol
_atom_site_fract_x
_atom_site_fract_y
_atom_site_fract_z
_atom_site_U_iso_or_equiv
_atom_site_adp_type
_atom_site_occupancy
_atom_site_symmetry_multiplicity
_atom_site_calc_flag
_atom_site_refinement_flags
Cd1 Cd 0.99954(4) 0.248489(16) 0.74747(2) 0.02389(16) Uani 1 1 d .
N1 N 0.9799(5) 0.2139(2) 0.6183(3) 0.0347(12) Uani 1 1 d .
N2 N 1.0266(5) 0.1904(2) 0.4969(3) 0.0408(14) Uani 1 1 d .
N3 N 0.9576(5) 0.3321(2) 0.7040(4) 0.0430(14) Uani 1 1 d .
N4 N 0.8464(6) 0.3982(2) 0.6515(4) 0.0537(16) Uani 1 1 d .
N5 N 1.0223(5) 0.27785(19) 0.8813(3) 0.0331(12) Uani 1 1 d .
N6 N 0.9783(5) 0.2890(2) 1.0053(3) 0.0484(16) Uani 1 1 d .
N7 N 1.0389(5) 0.16747(18) 0.7974(3) 0.0279(11) Uani 1 1 d .
N8 N 1.1405(4) 0.10203(19) 0.8596(3) 0.0321(12) Uani 1 1 d .
Cl1 Cl 1.2500 0.26739(8) 0.7500 0.0291(5) Uani 1 2 d S
Cl2 Cl 0.7500 0.23198(8) 0.7500 0.0283(5) Uani 1 2 d S
C1 C 1.0548(6) 0.2214(3) 0.5627(4) 0.0358(15) Uani 1 1 d .
H1 H 1.1207 0.2455 0.5675 0.043 Uiso 1 1 calc R
C2 C 0.8954(7) 0.1766(3) 0.5864(4) 0.0498(19) Uani 1 1 d .
H2 H 0.8295 0.1631 0.6125 0.060 Uiso 1 1 calc R
C3 C 0.9214(7) 0.1621(3) 0.5116(4) 0.052(2) Uani 1 1 d .
H3 H 0.8772 0.1380 0.4772 0.062 Uiso 1 1 calc R
C4 C 1.0930(6) 0.1889(3) 0.4264(4) 0.0373(16) Uani 1 1 d .
C5 C 1.0990(8) 0.1447(3) 0.3846(5) 0.066(3) Uani 1 1 d .
H5 H 1.0616 0.1147 0.4015 0.079 Uiso 1 1 calc R
C6 C 1.1626(9) 0.1444(3) 0.3149(5) 0.071(3) Uani 1 1 d .
H6 H 1.1685 0.1134 0.2870 0.086 Uiso 1 1 calc R
C7 C 1.2153(6) 0.1873(3) 0.2868(4) 0.0405(17) Uani 1 1 d .
C8 C 1.2096(11) 0.2305(4) 0.3310(6) 0.099(4) Uani 1 1 d .
H8 H 1.2514 0.2601 0.3160 0.119 Uiso 1 1 calc R
C9 C 1.1424(9) 0.2328(3) 0.3996(5) 0.081(3) Uani 1 1 d .
H9 H 1.1326 0.2641 0.4258 0.097 Uiso 1 1 calc R
C10 C 0.8501(6) 0.3477(2) 0.6647(4) 0.0340(15) Uani 1 1 d .
H10 H 0.7828 0.3255 0.6475 0.041 Uiso 1 1 calc R
C11 C 1.0316(10) 0.3746(3) 0.7150(8) 0.116(5) Uani 1 1 d .
H11 H 1.1153 0.3752 0.7399 0.139 Uiso 1 1 calc R
C12 C 0.9653(10) 0.4160(3) 0.6841(8) 0.126(5) Uani 1 1 d .
H12 H 0.9939 0.4501 0.6846 0.152 Uiso 1 1 calc R
C13 C 0.7436(8) 0.4281(3) 0.6080(5) 0.071(2) Uani 1 1 d U
C14 C 0.6823(9) 0.4089(3) 0.5406(6) 0.092(3) Uani 1 1 d U
H14 H 0.7049 0.3768 0.5214 0.111 Uiso 1 1 calc R
C15 C 0.5833(9) 0.4372(3) 0.4985(6) 0.092(3) Uani 1 1 d U
H15 H 0.5380 0.4230 0.4522 0.111 Uiso 1 1 calc R
C16 C 0.5520(8) 0.4842(3) 0.5229(6) 0.075(2) Uani 1 1 d U
C17 C 0.6256(11) 0.5032(4) 0.5864(7) 0.118(3) Uani 1 1 d U
H17 H 0.6109 0.5369 0.6028 0.142 Uiso 1 1 calc R
C18 C 0.7248(10) 0.4748(4) 0.6301(6) 0.114(3) Uani 1 1 d U
H18 H 0.7755 0.4895 0.6739 0.136 Uiso 1 1 calc R
C19 C 0.9427(6) 0.2664(3) 0.9336(4) 0.0404(16) Uani 1 1 d .
H19 H 0.8712 0.2454 0.9223 0.049 Uiso 1 1 calc R
C20 C 1.1141(6) 0.3102(3) 0.9216(4) 0.0447(18) Uani 1 1 d .
H20 H 1.1818 0.3254 0.8993 0.054 Uiso 1 1 calc R
C21 C 1.0877(7) 0.3158(4) 0.9992(4) 0.065(3) Uani 1 1 d .
H21 H 1.1352 0.3343 1.0403 0.078 Uiso 1 1 calc R
C22 C 0.9134(8) 0.2864(3) 1.0758(4) 0.061(2) Uani 1 1 d .
C23 C 0.7868(10) 0.2717(5) 1.0697(5) 0.101(4) Uani 1 1 d .
H23 H 0.7436 0.2634 1.0192 0.121 Uiso 1 1 calc R
C24 C 0.7231(10) 0.2693(5) 1.1385(5) 0.101(4) Uani 1 1 d .
H24 H 0.6388 0.2581 1.1333 0.121 Uiso 1 1 calc R
C25 C 0.7826(9) 0.2830(4) 1.2141(5) 0.083(3) Uani 1 1 d .
C26 C 0.9055(10) 0.3018(5) 1.2163(5) 0.110(4) Uani 1 1 d .
H26 H 0.9470 0.3136 1.2655 0.132 Uiso 1 1 calc R
C27 C 0.9703(9) 0.3037(5) 1.1471(5) 0.115(5) Uani 1 1 d .
H27 H 1.0526 0.3171 1.1509 0.138 Uiso 1 1 calc R
C28 C 1.1493(6) 0.1508(2) 0.8319(4) 0.0331(15) Uani 1 1 d .
H28 H 1.2243 0.1701 0.8366 0.040 Uiso 1 1 calc R
C29 C 0.9566(5) 0.1266(2) 0.8034(4) 0.0347(15) Uani 1 1 d .
H29 H 0.8704 0.1269 0.7834 0.042 Uiso 1 1 calc R
C30 C 1.0177(6) 0.0861(2) 0.8420(4) 0.0440(18) Uani 1 1 d .
H30 H 0.9832 0.0543 0.8541 0.053 Uiso 1 1 calc R
C31 C 1.2442(5) 0.0725(2) 0.8998(3) 0.0255(13) Uani 1 1 d .
C32 C 1.2324(8) 0.0479(4) 0.9703(5) 0.079(3) Uani 1 1 d .
H32 H 1.1566 0.0507 0.9933 0.095 Uiso 1 1 calc R
C33 C 1.3302(7) 0.0191(3) 1.0081(5) 0.073(3) Uani 1 1 d .
H33 H 1.3177 0.0012 1.0551 0.087 Uiso 1 1 calc R
C34 C 1.4456(5) 0.0154(2) 0.9795(3) 0.0287(14) Uani 1 1 d .
C35 C 1.4555(7) 0.0404(4) 0.9078(5) 0.070(3) Uani 1 1 d .
H35 H 1.5313 0.0378 0.8848 0.084 Uiso 1 1 calc R
C36 C 1.3564(6) 0.0693(3) 0.8684(4) 0.066(3) Uani 1 1 d .
H36 H 1.3669 0.0866 0.8205 0.080 Uiso 1 1 calc R
Cl3 Cl 0.7500 0.00668(10) 0.7500 0.0589(8) Uani 1 2 d S
O1 O 0.8582(6) -0.0245(2) 0.7705(6) 0.131(3) Uani 1 1 d .
O2 O 0.7689(5) 0.0398(2) 0.6827(3) 0.0696(16) Uani 1 1 d .
Cl4 Cl 0.2500 0.39103(13) 0.2500 0.0880(11) Uani 1 2 d S
O3 O 0.2485(8) 0.3595(3) 0.3202(6) 0.146(3) Uani 1 1 d .
O4 O 0.1366(9) 0.4221(3) 0.2450(5) 0.140(3) Uani 1 1 d .

loop_
_atom_site_aniso_label
_atom_site_aniso_U_11
_atom_site_aniso_U_22
_atom_site_aniso_U_33
_atom_site_aniso_U_23
_atom_site_aniso_U_13
_atom_site_aniso_U_12
Cd1 0.0201(3) 0.0308(3) 0.0207(2) 0.00218(16) 0.00255(17) 0.00302(16)
N1 0.030(3) 0.052(3) 0.022(3) -0.006(2) 0.005(2) -0.005(2)
N2 0.051(4) 0.043(3) 0.029(3) -0.007(2) 0.008(3) -0.002(3)
N3 0.030(3) 0.036(3) 0.061(4) 0.012(3) 0.000(3) 0.007(3)
N4 0.041(4) 0.034(3) 0.081(5) 0.001(3) -0.011(3) 0.003(3)
N5 0.027(3) 0.042(3) 0.030(3) -0.005(2) 0.004(2) -0.001(2)
N6 0.032(3) 0.099(5) 0.018(3) -0.009(3) 0.015(2) -0.010(3)
N7 0.026(3) 0.031(3) 0.027(3) 0.005(2) 0.005(2) -0.001(2)
N8 0.023(3) 0.035(3) 0.037(3) 0.017(2) 0.000(2) 0.009(2)
Cl1 0.0158(11) 0.0397(12) 0.0317(11) 0.000 0.0021(8) 0.000
Cl2 0.0182(11) 0.0346(11) 0.0330(11) 0.000 0.0067(9) 0.000
C1 0.028(4) 0.053(4) 0.028(3) -0.005(3) 0.009(3) -0.003(3)
C2 0.048(5) 0.074(5) 0.031(4) -0.011(3) 0.020(3) -0.009(4)
C3 0.047(5) 0.072(5) 0.038(4) -0.005(3) 0.011(3) -0.030(4)
C4 0.037(4) 0.048(4) 0.029(3) -0.004(3) 0.011(3) -0.008(3)
C5 0.104(7) 0.054(5) 0.049(5) -0.016(4) 0.049(5) -0.030(5)
C6 0.122(8) 0.054(5) 0.049(5) -0.013(4) 0.054(5) -0.008(5)
C7 0.047(5) 0.050(4) 0.028(3) 0.004(3) 0.019(3) -0.002(3)
C8 0.148(10) 0.075(6) 0.093(7) -0.036(6) 0.090(7) -0.064(7)
C9 0.115(8) 0.067(6) 0.074(6) -0.035(5) 0.065(6) -0.030(6)
C10 0.025(4) 0.028(3) 0.047(4) 0.001(3) -0.003(3) 0.001(3)
C11 0.086(7) 0.056(6) 0.183(12) 0.028(7) -0.077(7) -0.032(5)
C12 0.093(8) 0.033(5) 0.230(14) 0.041(7) -0.073(9) -0.006(5)
C13 0.088(5) 0.031(4) 0.081(5) 0.000(3) -0.048(4) 0.019(4)
C14 0.102(6) 0.044(4) 0.116(6) -0.021(4) -0.046(5) 0.034(4)
C15 0.100(6) 0.049(4) 0.110(6) -0.018(4) -0.057(5) 0.025(4)
C16 0.085(5) 0.039(4) 0.090(5) -0.009(4) -0.039(4) 0.018(4)
C17 0.138(6) 0.070(5) 0.124(6) -0.039(5) -0.073(5) 0.062(5)
C18 0.137(6) 0.073(5) 0.108(6) -0.035(5) -0.075(5) 0.048(5)
C19 0.040(4) 0.060(4) 0.020(3) -0.001(3) 0.000(3) -0.006(3)
C20 0.028(4) 0.073(5) 0.033(4) -0.006(3) 0.001(3) -0.018(3)
C21 0.028(4) 0.131(8) 0.038(4) -0.035(4) 0.016(3) -0.021(4)
C22 0.046(5) 0.107(7) 0.036(4) -0.009(4) 0.026(4) -0.013(4)
C23 0.080(8) 0.186(11) 0.039(5) -0.011(6) 0.021(5) -0.052(7)
C24 0.085(8) 0.172(10) 0.047(5) -0.019(6) 0.021(5) -0.057(7)
C25 0.066(7) 0.156(10) 0.028(4) -0.009(5) 0.007(4) -0.020(6)
C26 0.095(8) 0.209(13) 0.032(5) -0.031(6) 0.036(5) -0.056(8)
C27 0.072(7) 0.246(14) 0.035(5) -0.035(7) 0.036(5) -0.065(8)
C28 0.035(4) 0.031(3) 0.032(3) 0.003(3) 0.000(3) -0.001(3)
C29 0.007(3) 0.038(4) 0.057(4) 0.008(3) -0.006(3) 0.006(3)
C30 0.018(4) 0.038(4) 0.074(5) 0.012(3) -0.005(3) -0.010(3)
C31 0.020(3) 0.032(3) 0.026(3) 0.007(2) 0.007(3) 0.004(2)
C32 0.054(6) 0.114(7) 0.076(6) 0.048(5) 0.039(5) 0.057(5)
C33 0.054(5) 0.100(7) 0.072(6) 0.047(5) 0.040(4) 0.050(5)
C34 0.027(4) 0.031(3) 0.027(3) 0.015(2) -0.001(3) 0.010(3)
C35 0.028(4) 0.136(8) 0.047(5) 0.053(5) 0.008(4) 0.020(5)
C36 0.027(4) 0.133(8) 0.042(4) 0.057(5) 0.016(3) 0.019(4)
Cl3 0.0355(16) 0.0435(15) 0.094(2) 0.000 -0.0057(15) 0.000
O1 0.056(4) 0.060(4) 0.257(10) -0.023(5) -0.058(5) 0.018(3)
O2 0.068(4) 0.098(5) 0.047(3) -0.009(3) 0.023(3) -0.004(3)
Cl4 0.125(3) 0.059(2) 0.075(2) 0.000 -0.009(2) 0.000
O3 0.142(7) 0.137(7) 0.156(8) 0.094(6) 0.011(6) 0.018(6)
O4 0.210(9) 0.114(6) 0.092(6) 0.019(5) 0.000(6) 0.076(6)

loop_
_atom_type_symbol
_atom_type_description
_atom_type_scat_dispersion_real
_atom_type_scat_dispersion_imag
_atom_type_scat_source
C C 0.0033 0.0016 'International Tables Vol C Tables 4.2.6.8 and 6.1.1.4'
H H 0.0000 0.0000 'International Tables Vol C Tables 4.2.6.8 and 6.1.1.4'
N N 0.0061 0.0033 'International Tables Vol C Tables 4.2.6.8 and 6.1.1.4'
O O 0.0106 0.0060 'International Tables Vol C Tables 4.2.6.8 and 6.1.1.4'
Cl Cl 0.1484 0.1585 'International Tables Vol C Tables 4.2.6.8 and 6.1.1.4'
Cd Cd -0.8075 1.2024 'International Tables Vol C Tables 4.2.6.8 and 6.1.1.4'

loop_
_geom_angle_atom_site_label_1
_geom_angle_atom_site_label_2
_geom_angle_atom_site_label_3
_geom_angle
_geom_angle_site_symmetry_1
_geom_angle_site_symmetry_3
N7 Cd1 N3 176.77(19) . .
N7 Cd1 N1 88.49(18) . .
N3 Cd1 N1 94.6(2) . .
N7 Cd1 N5 87.65(17) . .
N3 Cd1 N5 89.23(19) . .
N1 Cd1 N5 176.15(17) . .
N7 Cd1 Cl2 89.11(13) . .
N3 Cd1 Cl2 90.11(14) . .
N1 Cd1 Cl2 88.53(13) . .
N5 Cd1 Cl2 91.45(13) . .
N7 Cd1 Cl1 91.46(13) . .
N3 Cd1 Cl1 89.21(14) . .
N1 Cd1 Cl1 93.62(13) . .
N5 Cd1 Cl1 86.44(13) . .
Cl2 Cd1 Cl1 177.79(4) . .
C1 N1 C2 104.6(5) . .
C1 N1 Cd1 127.4(4) . .
C2 N1 Cd1 127.7(4) . .
C1 N2 C3 105.9(5) . .
C1 N2 C4 126.2(5) . .
C3 N2 C4 127.9(5) . .
C10 N3 C11 105.8(6) . .
C10 N3 Cd1 124.7(4) . .
C11 N3 Cd1 129.4(5) . .
C10 N4 C12 104.8(6) . .
C10 N4 C13 127.7(6) . .
C12 N4 C13 127.4(6) . .
C19 N5 C20 106.5(5) . .
C19 N5 Cd1 123.7(4) . .
C20 N5 Cd1 129.8(4) . .
C19 N6 C21 107.8(5) . .
C19 N6 C22 126.7(6) . .
C21 N6 C22 125.5(6) . .
C28 N7 C29 104.7(5) . .
C28 N7 Cd1 125.2(4) . .
C29 N7 Cd1 130.0(4) . .
C28 N8 C30 108.3(5) . .
C28 N8 C31 125.2(5) . .
C30 N8 C31 126.6(5) . .
Cd1 Cl1 Cd1 159.04(9) 2_756 .
Cd1 Cl2 Cd1 161.65(9) . 2_656
N1 C1 N2 113.0(6) . .
N1 C1 H1 123.5 . .
N2 C1 H1 123.5 . .
C3 C2 N1 110.7(6) . .
C3 C2 H2 124.7 . .
N1 C2 H2 124.7 . .
C2 C3 N2 105.8(6) . .
C2 C3 H3 127.1 . .
N2 C3 H3 127.1 . .
C5 C4 C9 120.0(6) . .
C5 C4 N2 120.2(6) . .
C9 C4 N2 119.6(6) . .
C4 C5 C6 119.2(7) . .
C4 C5 H5 120.4 . .
C6 C5 H5 120.4 . .
C7 C6 C5 122.5(7) . .
C7 C6 H6 118.7 . .
C5 C6 H6 118.7 . .
C8 C7 C6 116.6(6) . .
C8 C7 C7 120.3(5) . 2_755
C6 C7 C7 123.0(4) . 2_755
C7 C8 C9 122.3(7) . .
C7 C8 H8 118.8 . .
C9 C8 H8 118.8 . .
C4 C9 C8 119.0(7) . .
C4 C9 H9 120.5 . .
C8 C9 H9 120.5 . .
N3 C10 N4 113.1(6) . .
N3 C10 H10 123.4 . .
N4 C10 H10 123.4 . .
C12 C11 N3 109.3(8) . .
C12 C11 H11 125.4 . .
N3 C11 H11 125.4 . .
C11 C12 N4 106.9(7) . .
C11 C12 H12 126.6 . .
N4 C12 H12 126.6 . .
C18 C13 C14 121.2(7) . .
C18 C13 N4 119.3(7) . .
C14 C13 N4 118.9(7) . .
C13 C14 C15 119.3(8) . .
C13 C14 H14 120.3 . .
C15 C14 H14 120.3 . .
C16 C15 C14 121.7(8) . .
C16 C15 H15 119.2 . .
C14 C15 H15 119.2 . .
C17 C16 C15 115.8(7) . .
C17 C16 C16 121.6(9) . 3_666
C15 C16 C16 122.4(10) . 3_666
C16 C17 C18 123.1(8) . .
C16 C17 H17 118.5 . .
C18 C17 H17 118.5 . .
C13 C18 C17 118.3(8) . .
C13 C18 H18 120.8 . .
C17 C18 H18 120.8 . .
N5 C19 N6 110.8(6) . .
N5 C19 H19 124.6 . .
N6 C19 H19 124.6 . .
C21 C20 N5 107.9(6) . .
C21 C20 H20 126.0 . .
N5 C20 H20 126.0 . .
C20 C21 N6 106.9(6) . .
C20 C21 H21 126.6 . .
N6 C21 H21 126.6 . .
C27 C22 C23 118.9(7) . .
C27 C22 N6 120.1(7) . .
C23 C22 N6 120.6(7) . .
C22 C23 C24 120.7(8) . .
C22 C23 H23 119.6 . .
C24 C23 H23 119.6 . .
C25 C24 C23 121.4(9) . .
C25 C24 H24 119.3 . .
C23 C24 H24 119.3 . .
C26 C25 C24 115.9(8) . .
C26 C25 C25 121.2(9) . 2_657
C24 C25 C25 122.6(11) . 2_657
C25 C26 C27 122.6(8) . .
C25 C26 H26 118.7 . .
C27 C26 H26 118.7 . .
C22 C27 C26 120.0(8) . .
C22 C27 H27 120.0 . .
C26 C27 H27 120.0 . .
N7 C28 N8 111.2(5) . .
N7 C28 H28 124.4 . .
N8 C28 H28 124.4 . .
C30 C29 N7 111.0(5) . .
C30 C29 H29 124.5 . .
N7 C29 H29 124.5 . .
C29 C30 N8 104.9(5) . .
C29 C30 H30 127.5 . .
N8 C30 H30 127.5 . .
C32 C31 C36 118.8(6) . .
C32 C31 N8 120.6(5) . .
C36 C31 N8 120.6(5) . .
C31 C32 C33 120.8(7) . .
C31 C32 H32 119.6 . .
C33 C32 H32 119.6 . .
C34 C33 C32 122.5(7) . .
C34 C33 H33 118.8 . .
C32 C33 H33 118.8 . .
C33 C34 C35 115.8(6) . .
C33 C34 C34 123.3(7) . 3_857
C35 C34 C34 120.9(7) . 3_857
C34 C35 C36 122.2(6) . .
C34 C35 H35 118.9 . .
C36 C35 H35 118.9 . .
C31 C36 C35 119.8(6) . .
C31 C36 H36 120.1 . .
C35 C36 H36 120.1 . .
O1 Cl3 O1 110.0(5) 2_656 .
O1 Cl3 O2 110.1(4) 2_656 2_656
O1 Cl3 O2 109.7(4) . 2_656
O1 Cl3 O2 109.7(4) 2_656 .
O1 Cl3 O2 110.1(4) . .
O2 Cl3 O2 107.0(5) 2_656 .
O3 Cl4 O3 110.2(9) 2 .
O3 Cl4 O4 106.0(5) 2 2
O3 Cl4 O4 111.4(5) . 2
O3 Cl4 O4 111.4(5) 2 .
O3 Cl4 O4 106.0(5) . .
O4 Cl4 O4 112.0(8) 2 .

loop_
_geom_bond_atom_site_label_1
_geom_bond_atom_site_label_2
_geom_bond_distance
_geom_bond_site_symmetry_2
Cd1 N7 2.271(5) .
Cd1 N3 2.304(5) .
Cd1 N1 2.308(5) .
Cd1 N5 2.331(5) .
Cd1 Cl2 2.6743(7) .
Cd1 Cl1 2.6843(8) .
N1 C1 1.300(7) .
N1 C2 1.376(8) .
N2 C1 1.358(8) .
N2 C3 1.376(8) .
N2 C4 1.434(7) .
N3 C10 1.303(7) .
N3 C11 1.346(9) .
N4 C10 1.324(8) .
N4 C12 1.384(10) .
N4 C13 1.450(9) .
N5 C19 1.313(7) .
N5 C20 1.389(8) .
N6 C19 1.338(8) .
N6 C21 1.360(9) .
N6 C22 1.427(8) .
N7 C28 1.308(7) .
N7 C29 1.379(7) .
N8 C28 1.348(7) .
N8 C30 1.358(7) .
N8 C31 1.432(7) .
Cl1 Cd1 2.6843(8) 2_756
Cl2 Cd1 2.6743(7) 2_656
C1 H1 0.9300 .
C2 C3 1.355(9) .
C2 H2 0.9300 .
C3 H3 0.9300 .
C4 C5 1.342(9) .
C4 C9 1.346(10) .
C5 C6 1.405(9) .
C5 H5 0.9300 .
C6 C7 1.348(9) .
C6 H6 0.9300 .
C7 C8 1.341(10) .
C7 C7 1.497(11) 2_755
C8 C9 1.413(10) .
C8 H8 0.9300 .
C9 H9 0.9300 .
C10 H10 0.9300 .
C11 C12 1.346(11) .
C11 H11 0.9300 .
C12 H12 0.9300 .
C13 C18 1.284(11) .
C13 C14 1.319(11) .
C14 C15 1.393(10) .
C14 H14 0.9300 .
C15 C16 1.333(10) .
C15 H15 0.9300 .
C16 C17 1.326(11) .
C16 C16 1.499(14) 3_666
C17 C18 1.407(11) .
C17 H17 0.9300 .
C18 H18 0.9300 .
C19 H19 0.9300 .
C20 C21 1.359(9) .
C20 H20 0.9300 .
C21 H21 0.9300 .
C22 C27 1.337(11) .
C22 C23 1.382(11) .
C23 C24 1.393(11) .
C23 H23 0.9300 .
C24 C25 1.381(12) .
C24 H24 0.9300 .
C25 C26 1.381(12) .
C25 C25 1.446(15) 2_657
C26 C27 1.407(10) .
C26 H26 0.9300 .
C27 H27 0.9300 .
C28 H28 0.9300 .
C29 C30 1.349(8) .
C29 H29 0.9300 .
C30 H30 0.9300 .
C31 C32 1.349(9) .
C31 C36 1.353(8) .
C32 C33 1.364(9) .
C32 H32 0.9300 .
C33 C34 1.363(9) .
C33 H33 0.9300 .
C34 C35 1.368(8) .
C34 C34 1.493(10) 3_857
C35 C36 1.384(9) .
C35 H35 0.9300 .
C36 H36 0.9300 .
Cl3 O1 1.406(6) 2_656
Cl3 O1 1.406(6) .
Cl3 O2 1.440(6) 2_656
Cl3 O2 1.440(6) .
Cl4 O3 1.422(7) 2
Cl4 O3 1.422(7) .
Cl4 O4 1.436(8) 2
Cl4 O4 1.436(8) .

loop_
_geom_torsion_atom_site_label_1
_geom_torsion_atom_site_label_2
_geom_torsion_atom_site_label_3
_geom_torsion_atom_site_label_4
_geom_torsion
_geom_torsion_site_symmetry_1
_geom_torsion_site_symmetry_4
N7 Cd1 N1 C1 -113.1(5) . .
N3 Cd1 N1 C1 67.7(6) . .
N5 Cd1 N1 C1 -113(3) . .
Cl2 Cd1 N1 C1 157.7(5) . .
Cl1 Cd1 N1 C1 -21.8(5) . .
N7 Cd1 N1 C2 59.0(6) . .
N3 Cd1 N1 C2 -120.2(6) . .
N5 Cd1 N1 C2 60(3) . .
Cl2 Cd1 N1 C2 -30.2(6) . .
Cl1 Cd1 N1 C2 150.3(6) . .
N7 Cd1 N3 C10 -101(3) . .
N1 Cd1 N3 C10 63.4(6) . .
N5 Cd1 N3 C10 -116.6(6) . .
Cl2 Cd1 N3 C10 -25.2(5) . .
Cl1 Cd1 N3 C10 156.9(5) . .
N7 Cd1 N3 C11 76(3) . .
N1 Cd1 N3 C11 -119.2(9) . .
N5 Cd1 N3 C11 60.9(9) . .
Cl2 Cd1 N3 C11 152.3(9) . .
Cl1 Cd1 N3 C11 -25.6(9) . .
N7 Cd1 N5 C19 -67.1(5) . .
N3 Cd1 N5 C19 112.0(5) . .
N1 Cd1 N5 C19 -68(3) . .
Cl2 Cd1 N5 C19 21.9(5) . .
Cl1 Cd1 N5 C19 -158.7(5) . .
N7 Cd1 N5 C20 114.5(6) . .
N3 Cd1 N5 C20 -66.3(6) . .
N1 Cd1 N5 C20 114(3) . .
Cl2 Cd1 N5 C20 -156.4(5) . .
Cl1 Cd1 N5 C20 22.9(5) . .
N3 Cd1 N7 C28 -86(3) . .
N1 Cd1 N7 C28 109.3(5) . .
N5 Cd1 N7 C28 -70.7(5) . .
Cl2 Cd1 N7 C28 -162.2(5) . .
Cl1 Cd1 N7 C28 15.7(5) . .
N3 Cd1 N7 C29 90(3) . .
N1 Cd1 N7 C29 -74.9(5) . .
N5 Cd1 N7 C29 105.2(5) . .
Cl2 Cd1 N7 C29 13.7(5) . .
Cl1 Cd1 N7 C29 -168.4(5) . .
N7 Cd1 Cl1 Cd1 21.10(12) . 2_756
N3 Cd1 Cl1 Cd1 -162.06(15) . 2_756
N1 Cd1 Cl1 Cd1 -67.48(13) . 2_756
N5 Cd1 Cl1 Cd1 108.66(12) . 2_756
Cl2 Cd1 Cl1 Cd1 126.0(14) . 2_756
N7 Cd1 Cl2 Cd1 158.63(12) . 2_656
N3 Cd1 Cl2 Cd1 -18.23(15) . 2_656
N1 Cd1 Cl2 Cd1 -112.85(13) . 2_656
N5 Cd1 Cl2 Cd1 71.00(12) . 2_656
Cl1 Cd1 Cl2 Cd1 53.7(14) . 2_656
C2 N1 C1 N2 -1.4(8) . .
Cd1 N1 C1 N2 172.1(4) . .
C3 N2 C1 N1 2.2(8) . .
C4 N2 C1 N1 -178.9(6) . .
C1 N1 C2 C3 0.1(8) . .
Cd1 N1 C2 C3 -173.4(5) . .
N1 C2 C3 N2 1.2(9) . .
C1 N2 C3 C2 -2.0(8) . .
C4 N2 C3 C2 179.1(6) . .
C1 N2 C4 C5 149.5(8) . .
C3 N2 C4 C5 -31.8(11) . .
C1 N2 C4 C9 -34.5(11) . .
C3 N2 C4 C9 144.2(8) . .
C9 C4 C5 C6 2.9(13) . .
N2 C4 C5 C6 178.8(7) . .
C4 C5 C6 C7 -1.8(15) . .
C5 C6 C7 C8 3.1(14) . .
C5 C6 C7 C7 179.1(9) . 2_755
C6 C7 C8 C9 -5.5(16) . .
C7 C7 C8 C9 178.3(10) 2_755 .
C5 C4 C9 C8 -5.2(15) . .
N2 C4 C9 C8 178.8(9) . .
C7 C8 C9 C4 6.7(18) . .
C11 N3 C10 N4 -2.5(10) . .
Cd1 N3 C10 N4 175.5(4) . .
C12 N4 C10 N3 1.7(10) . .
C13 N4 C10 N3 178.3(8) . .
C10 N3 C11 C12 2.2(14) . .
Cd1 N3 C11 C12 -175.7(8) . .
N3 C11 C12 N4 -1.2(16) . .
C10 N4 C12 C11 -0.3(13) . .
C13 N4 C12 C11 -176.9(10) . .
C10 N4 C13 C18 147.7(10) . .
C12 N4 C13 C18 -36.4(16) . .
C10 N4 C13 C14 -40.8(14) . .
C12 N4 C13 C14 135.0(12) . .
C18 C13 C14 C15 -8.8(18) . .
N4 C13 C14 C15 180.0(9) . .
C13 C14 C15 C16 2.6(18) . .
C14 C15 C16 C17 3.9(18) . .
C14 C15 C16 C16 178.4(12) . 3_666
C15 C16 C17 C18 -5(2) . .
C16 C16 C17 C18 -179.3(13) 3_666 .
C14 C13 C18 C17 7.9(19) . .
N4 C13 C18 C17 179.2(10) . .
C16 C17 C18 C13 -1(2) . .
C20 N5 C19 N6 -0.6(8) . .
Cd1 N5 C19 N6 -179.2(4) . .
C21 N6 C19 N5 -1.0(9) . .
C22 N6 C19 N5 178.2(7) . .
C19 N5 C20 C21 1.9(8) . .
Cd1 N5 C20 C21 -179.5(5) . .
N5 C20 C21 N6 -2.5(9) . .
C19 N6 C21 C20 2.1(9) . .
C22 N6 C21 C20 -177.1(7) . .
C19 N6 C22 C27 169.0(10) . .
C21 N6 C22 C27 -11.9(14) . .
C19 N6 C22 C23 -18.4(13) . .
C21 N6 C22 C23 160.7(10) . .
C27 C22 C23 C24 -7.3(18) . .
N6 C22 C23 C24 -179.9(10) . .
C22 C23 C24 C25 2.2(19) . .
C23 C24 C25 C26 3.3(18) . .
C23 C24 C25 C25 177.2(9) . 2_657
C24 C25 C26 C27 -4.1(19) . .
C25 C25 C26 C27 -178.1(10) 2_657 .
C23 C22 C27 C26 6.5(18) . .
N6 C22 C27 C26 179.2(10) . .
C25 C26 C27 C22 -1(2) . .
C29 N7 C28 N8 -0.5(7) . .
Cd1 N7 C28 N8 176.2(4) . .
C30 N8 C28 N7 0.1(7) . .
C31 N8 C28 N7 179.6(5) . .
C28 N7 C29 C30 0.7(7) . .
Cd1 N7 C29 C30 -175.8(5) . .
N7 C29 C30 N8 -0.7(8) . .
C28 N8 C30 C29 0.3(7) . .
C31 N8 C30 C29 -179.1(6) . .
C28 N8 C31 C32 130.8(8) . .
C30 N8 C31 C32 -49.8(10) . .
C28 N8 C31 C36 -48.3(9) . .
C30 N8 C31 C36 131.0(8) . .
C36 C31 C32 C33 -2.0(14) . .
N8 C31 C32 C33 178.9(8) . .
C31 C32 C33 C34 3.2(15) . .
C32 C33 C34 C35 -3.4(13) . .
C32 C33 C34 C34 179.3(9) . 3_857
C33 C34 C35 C36 2.6(13) . .
C34 C34 C35 C36 -179.9(9) 3_857 .
C32 C31 C36 C35 1.3(13) . .
N8 C31 C36 C35 -179.6(7) . .
C34 C35 C36 C31 -1.7(14) . .
